data_4101870
loop_
_publ_author_name
'Bao Li'
'Rong-Jia Wei'
'Jun Tao'
'Rong-Bin Huang'
'Lan-Sun Zheng'
'Zhiping Zheng'

_publ_contact_author_address
;
Department of Chemistry
Xiamen University
Xiamen 361005
P. R. China
;
_publ_contact_author_email taojun@xmu.edu.cn
_publ_contact_author_name 'Prof. Jun Tao'
_publ_contact_author_phone 86-592-2185191
_publ_section_title
;
 Solvent-Induced Transformation of Single Crystals of a Spin-Crossover
 (SCO) Compound to Single Crystals with Two Distinct SCO Centers
;
_journal_name_full 'Journal of the American Chemical Society'
_journal_page_first 1558
_journal_page_last 1566
_journal_paper_doi 10.1021/ja909695f
_journal_volume 132
_journal_year 2010
_chemical_formula_sum 'C20 H18 Fe N6 S2'
_chemical_formula_weight 462.37
_chemical_name_systematic
; 
 ? 
;
_space_group_IT_number 14
_symmetry_cell_setting monoclinic
_symmetry_space_group_name_Hall '-P 2ybc'
_symmetry_space_group_name_H-M 'P 1 21/c 1'
_atom_sites_solution_hydrogens geom
_atom_sites_solution_primary direct
_atom_sites_solution_secondary difmap
_audit_creation_method SHELXL-97
_cell_angle_alpha 90.00
_cell_angle_beta 93.391(2)
_cell_angle_gamma 90.00
_cell_formula_units_Z 4
_cell_length_a 12.1789(3)
_cell_length_b 11.8780(3)
_cell_length_c 17.7127(4)
_cell_measurement_temperature 260(2)
_cell_volume 2557.85(11)
_computing_cell_refinement 'CrysAlis RED, Oxford Diffraction Ltd.'
_computing_data_collection 'CrysAlis CCD, Oxford Diffraction Ltd.'
_computing_data_reduction 'CrysAlis RED, Oxford Diffraction Ltd.'
_computing_structure_refinement 'SHELXL-97 (Sheldrick, 1997)'
_computing_structure_solution 'SHELXS-97 (Sheldrick, 1990)'
_diffrn_ambient_temperature 260(2)
_diffrn_measured_fraction_theta_full 0.991
_diffrn_measured_fraction_theta_max 0.991
_diffrn_measurement_device_type 'Oxford Gemini S Ultra'
_diffrn_radiation_monochromator graphite
_diffrn_radiation_source 'fine-focus sealed tube'
_diffrn_radiation_type MoK\a
_diffrn_radiation_wavelength 0.71073
_diffrn_reflns_av_R_equivalents 0.0184
_diffrn_reflns_av_sigmaI/netI 0.0281
_diffrn_reflns_limit_h_max 15
_diffrn_reflns_limit_h_min -11
_diffrn_reflns_limit_k_max 8
_diffrn_reflns_limit_k_min -14
_diffrn_reflns_limit_l_max 21
_diffrn_reflns_limit_l_min -16
_diffrn_reflns_number 11429
_diffrn_reflns_theta_full 26.00
_diffrn_reflns_theta_max 26.00
_diffrn_reflns_theta_min 2.40
_exptl_absorpt_coefficient_mu 0.768
_exptl_absorpt_correction_T_max 0.8023
_exptl_absorpt_correction_T_min 0.6557
_exptl_absorpt_correction_type multi-scan
_exptl_absorpt_process_details
;
CrysAlis RED, Oxford Diffraction Ltd.,
Version 1.171.32.4 (release 27-04-2006 CrysAlis171 .NET)
(compiled Apr 27 2007,17:53:11)
empirical absorption correction using spherical harmonics,
implemented in SCALE3 ABSPACK scaling algorithm.
;
_exptl_crystal_colour yellow
_exptl_crystal_density_diffrn 1.201
_exptl_crystal_density_method 'not measured'
_exptl_crystal_description block-like
_exptl_crystal_F_000 952
_exptl_crystal_size_max 0.60
_exptl_crystal_size_mid 0.40
_exptl_crystal_size_min 0.30
_refine_diff_density_max 1.438
_refine_diff_density_min -0.380
_refine_diff_density_rms 0.119
_refine_ls_extinction_method none
_refine_ls_goodness_of_fit_ref 1.063
_refine_ls_hydrogen_treatment constr
_refine_ls_matrix_type full
_refine_ls_number_parameters 262
_refine_ls_number_reflns 4966
_refine_ls_number_restraints 0
_refine_ls_restrained_S_all 1.063
_refine_ls_R_factor_all 0.0739
_refine_ls_R_factor_gt 0.0588
_refine_ls_shift/su_max 0.000
_refine_ls_shift/su_mean 0.000
_refine_ls_structure_factor_coef Fsqd
_refine_ls_weighting_details 'calc w=1/[\s^2^(Fo^2^)+(0.1395P)^2^+0.4232P] where P=(Fo^2^+2Fc^2^)/3'
_refine_ls_weighting_scheme calc
_refine_ls_wR_factor_gt 0.1925
_refine_ls_wR_factor_ref 0.2006
_reflns_number_gt 3803
_reflns_number_total 4966
_reflns_threshold_expression >2sigma(I)
_cod_data_source_file ja909695f_si_002_3.cif
_cod_data_source_block 1at260K
_cod_depositor_comments
;
The following automatic conversions were performed:

'_exptl_absorpt_correction_type' value 'Multi-scan' changed to
'multi-scan' according to the built-in table from CIF Core dictionary
named 'cif_core.dic' version 2.4.1 from 2010-06-29.

Automatic conversion script
Id: cif_fix_values 1715 2011-07-08 13:25:40Z adriana 
;
_cod_database_code 4101870

loop_
_symmetry_equiv_pos_as_xyz
'x, y, z'
'-x, y+1/2, -z+1/2'
'-x, -y, -z'
'x, -y-1/2, z-1/2'

loop_
_atom_site_label
_atom_site_type_symbol
_atom_site_fract_x
_atom_site_fract_y
_atom_site_fract_z
_atom_site_U_iso_or_equiv
_atom_site_adp_type
_atom_site_occupancy
_atom_site_symmetry_multiplicity
_atom_site_calc_flag
_atom_site_refinement_flags
_atom_site_disorder_assembly
_atom_site_disorder_group
Fe1 Fe 0.35498(4) 0.33007(4) 0.76379(3) 0.0345(2) Uani 1 1 d . . .
S1 S 0.27573(11) 0.01248(10) 0.92178(7) 0.0651(4) Uani 1 1 d . . .
S2 S 0.73735(11) 0.35627(14) 0.85711(10) 0.0903(6) Uani 1 1 d . . .
N1 N 0.3953(2) 0.2567(2) 0.65538(16) 0.0381(7) Uani 1 1 d . . .
N2 N 0.1794(3) 0.3424(3) 0.72737(18) 0.0460(8) Uani 1 1 d . . .
N3 N 0.3113(3) 0.4759(3) 0.83283(17) 0.0430(7) Uani 1 1 d . . .
N4 N 0.3539(3) 0.4751(2) 0.68314(16) 0.0382(7) Uani 1 1 d . . .
N5 N 0.3331(3) 0.1905(3) 0.8301(2) 0.0545(9) Uani 1 1 d . . .
N6 N 0.5225(3) 0.3562(3) 0.7980(2) 0.0497(8) Uani 1 1 d . . .
C1 C 0.3890(3) 0.1471(3) 0.6367(2) 0.0454(9) Uani 1 1 d . . .
H1A H 0.3611 0.0965 0.6707 0.054 Uiso 1 1 calc R . .
C2 C 0.4227(4) 0.1069(3) 0.5685(2) 0.0561(11) Uani 1 1 d . . .
H2A H 0.4198 0.0303 0.5578 0.067 Uiso 1 1 calc R . .
C3 C 0.4611(4) 0.1832(3) 0.5159(3) 0.0593(12) Uani 1 1 d . . .
H3A H 0.4829 0.1586 0.4692 0.071 Uiso 1 1 calc R . .
C4 C 0.4657(4) 0.2958(4) 0.5352(2) 0.0504(10) Uani 1 1 d . . .
H4A H 0.4912 0.3485 0.5015 0.060 Uiso 1 1 calc R . .
C5 C 0.4322(3) 0.3295(3) 0.6049(2) 0.0389(8) Uani 1 1 d . . .
C6 C 0.4395(3) 0.4514(3) 0.6300(2) 0.0446(9) Uani 1 1 d . . .
H6A H 0.5115 0.4661 0.6543 0.054 Uiso 1 1 calc R . .
H6B H 0.4296 0.5004 0.5863 0.054 Uiso 1 1 calc R . .
C7 C 0.0973(4) 0.2874(5) 0.7609(3) 0.0680(13) Uani 1 1 d . . .
H7A H 0.1149 0.2243 0.7903 0.082 Uiso 1 1 calc R . .
C8 C -0.0084(5) 0.3205(6) 0.7534(4) 0.098(2) Uani 1 1 d . . .
H8A H -0.0621 0.2820 0.7783 0.117 Uiso 1 1 calc R . .
C9 C -0.0363(5) 0.4118(7) 0.7087(4) 0.109(2) Uani 1 1 d . . .
H9A H -0.1095 0.4339 0.7018 0.131 Uiso 1 1 calc R . .
C10 C 0.0445(4) 0.4704(5) 0.6740(3) 0.0803(16) Uani 1 1 d . . .
H10A H 0.0274 0.5331 0.6442 0.096 Uiso 1 1 calc R . .
C11 C 0.1524(3) 0.4328(4) 0.6852(2) 0.0504(10) Uani 1 1 d . . .
C12 C 0.2440(3) 0.4857(4) 0.6430(2) 0.0520(10) Uani 1 1 d . . .
H12A H 0.2461 0.4503 0.5937 0.062 Uiso 1 1 calc R . .
H12B H 0.2277 0.5649 0.6349 0.062 Uiso 1 1 calc R . .
C13 C 0.2653(4) 0.4723(4) 0.9001(2) 0.0577(11) Uani 1 1 d . . .
H13A H 0.2535 0.4025 0.9220 0.069 Uiso 1 1 calc R . .
C14 C 0.2350(5) 0.5676(5) 0.9377(3) 0.0750(15) Uani 1 1 d . . .
H14A H 0.2031 0.5624 0.9840 0.090 Uiso 1 1 calc R . .
C15 C 0.2530(5) 0.6708(4) 0.9053(3) 0.0732(15) Uani 1 1 d . . .
H15A H 0.2359 0.7365 0.9307 0.088 Uiso 1 1 calc R . .
C16 C 0.2966(4) 0.6770(3) 0.8352(3) 0.0584(11) Uani 1 1 d . . .
H16A H 0.3055 0.7459 0.8114 0.070 Uiso 1 1 calc R . .
C17 C 0.3265(3) 0.5771(3) 0.8015(2) 0.0440(9) Uani 1 1 d . . .
C18 C 0.3818(4) 0.5766(3) 0.7279(2) 0.0520(10) Uani 1 1 d . . .
H18A H 0.3595 0.6428 0.6989 0.062 Uiso 1 1 calc R . .
H18B H 0.4609 0.5800 0.7380 0.062 Uiso 1 1 calc R . .
C19 C 0.3090(3) 0.1166(3) 0.8680(2) 0.0425(8) Uani 1 1 d . . .
C20 C 0.6108(3) 0.3572(3) 0.8227(2) 0.0438(9) Uani 1 1 d . . .

loop_
_atom_site_aniso_label
_atom_site_aniso_U_11
_atom_site_aniso_U_22
_atom_site_aniso_U_33
_atom_site_aniso_U_23
_atom_site_aniso_U_13
_atom_site_aniso_U_12
Fe1 0.0386(3) 0.0302(3) 0.0348(3) 0.00427(18) 0.0032(2) 0.00000(19)
S1 0.0730(8) 0.0596(7) 0.0627(7) 0.0232(5) 0.0042(6) -0.0179(6)
S2 0.0477(7) 0.1075(11) 0.1127(12) -0.0598(9) -0.0199(7) 0.0176(7)
N1 0.0505(18) 0.0299(15) 0.0342(15) 0.0020(12) 0.0038(13) -0.0022(12)
N2 0.0399(17) 0.053(2) 0.0452(18) 0.0096(14) -0.0002(14) -0.0026(14)
N3 0.0491(18) 0.0411(17) 0.0390(16) 0.0014(13) 0.0039(13) 0.0040(13)
N4 0.0466(17) 0.0281(15) 0.0409(15) 0.0008(12) 0.0094(13) -0.0043(12)
N5 0.062(2) 0.048(2) 0.054(2) 0.0158(16) 0.0070(17) 0.0017(16)
N6 0.047(2) 0.0459(19) 0.055(2) -0.0078(15) -0.0013(16) 0.0035(15)
C1 0.063(3) 0.0288(18) 0.044(2) 0.0035(15) -0.0003(18) -0.0020(16)
C2 0.086(3) 0.034(2) 0.048(2) -0.0056(17) 0.004(2) 0.003(2)
C3 0.081(3) 0.049(2) 0.048(2) -0.0068(18) 0.015(2) 0.009(2)
C4 0.063(3) 0.048(2) 0.042(2) 0.0054(17) 0.0131(19) 0.0032(19)
C5 0.046(2) 0.0331(18) 0.0382(18) 0.0040(14) 0.0056(15) 0.0017(14)
C6 0.057(2) 0.0337(18) 0.0446(19) 0.0028(15) 0.0171(17) -0.0048(16)
C7 0.046(3) 0.086(3) 0.073(3) 0.017(3) 0.005(2) -0.010(2)
C8 0.043(3) 0.133(6) 0.117(5) 0.035(4) 0.007(3) -0.011(3)
C9 0.042(3) 0.162(7) 0.123(5) 0.032(5) 0.001(3) 0.015(4)
C10 0.062(3) 0.098(4) 0.081(3) 0.025(3) 0.003(3) 0.026(3)
C11 0.048(2) 0.060(2) 0.043(2) 0.0011(18) -0.0010(17) 0.0078(18)
C12 0.059(3) 0.049(2) 0.047(2) 0.0128(17) -0.0013(18) 0.0091(19)
C13 0.071(3) 0.060(3) 0.043(2) 0.0045(19) 0.010(2) 0.009(2)
C14 0.101(4) 0.081(4) 0.045(2) -0.009(2) 0.023(3) 0.015(3)
C15 0.092(4) 0.058(3) 0.072(3) -0.023(2) 0.018(3) 0.014(2)
C16 0.075(3) 0.042(2) 0.058(3) -0.0076(18) 0.008(2) 0.010(2)
C17 0.050(2) 0.0373(19) 0.044(2) -0.0040(15) -0.0002(17) 0.0029(16)
C18 0.072(3) 0.0310(18) 0.055(2) -0.0023(16) 0.014(2) -0.0094(18)
C19 0.043(2) 0.045(2) 0.0395(19) 0.0065(16) 0.0003(16) 0.0008(16)
C20 0.047(2) 0.039(2) 0.046(2) -0.0149(16) 0.0059(17) 0.0036(16)

loop_
_atom_type_symbol
_atom_type_description
_atom_type_scat_dispersion_real
_atom_type_scat_dispersion_imag
_atom_type_scat_source
C C 0.0033 0.0016 'International Tables Vol C Tables 4.2.6.8 and 6.1.1.4'
H H 0.0000 0.0000 'International Tables Vol C Tables 4.2.6.8 and 6.1.1.4'
N N 0.0061 0.0033 'International Tables Vol C Tables 4.2.6.8 and 6.1.1.4'
S S 0.1246 0.1234 'International Tables Vol C Tables 4.2.6.8 and 6.1.1.4'
Fe Fe 0.3463 0.8444 'International Tables Vol C Tables 4.2.6.8 and 6.1.1.4'

loop_
_geom_angle_atom_site_label_1
_geom_angle_atom_site_label_2
_geom_angle_atom_site_label_3
_geom_angle
_geom_angle_site_symmetry_1
_geom_angle_site_symmetry_3
_geom_angle_publ_flag
N5 Fe1 N6 96.30(15) . . ?
N5 Fe1 N1 102.92(13) . . ?
N6 Fe1 N1 92.73(12) . . ?
N5 Fe1 N2 93.69(14) . . ?
N6 Fe1 N2 167.74(13) . . ?
N1 Fe1 N2 91.93(12) . . ?
N5 Fe1 N3 105.80(14) . . ?
N6 Fe1 N3 89.17(12) . . ?
N1 Fe1 N3 150.82(11) . . ?
N2 Fe1 N3 81.27(12) . . ?
N5 Fe1 N4 171.28(13) . . ?
N6 Fe1 N4 92.26(12) . . ?
N1 Fe1 N4 74.91(10) . . ?
N2 Fe1 N4 78.03(11) . . ?
N3 Fe1 N4 75.92(11) . . ?
C5 N1 C1 118.4(3) . . ?
C5 N1 Fe1 115.5(2) . . ?
C1 N1 Fe1 126.1(2) . . ?
C11 N2 C7 117.8(4) . . ?
C11 N2 Fe1 114.8(3) . . ?
C7 N2 Fe1 124.5(3) . . ?
C17 N3 C13 118.0(3) . . ?
C17 N3 Fe1 115.6(2) . . ?
C13 N3 Fe1 126.3(3) . . ?
C18 N4 C6 110.5(3) . . ?
C18 N4 C12 111.2(3) . . ?
C6 N4 C12 111.2(3) . . ?
C18 N4 Fe1 107.1(2) . . ?
C6 N4 Fe1 106.5(2) . . ?
C12 N4 Fe1 110.1(2) . . ?
C19 N5 Fe1 172.4(4) . . ?
C20 N6 Fe1 170.3(3) . . ?
N1 C1 C2 122.3(3) . . ?
N1 C1 H1A 118.9 . . ?
C2 C1 H1A 118.9 . . ?
C1 C2 C3 119.1(4) . . ?
C1 C2 H2A 120.5 . . ?
C3 C2 H2A 120.5 . . ?
C4 C3 C2 118.2(4) . . ?
C4 C3 H3A 120.9 . . ?
C2 C3 H3A 120.9 . . ?
C3 C4 C5 119.4(4) . . ?
C3 C4 H4A 120.3 . . ?
C5 C4 H4A 120.3 . . ?
N1 C5 C4 122.5(3) . . ?
N1 C5 C6 115.9(3) . . ?
C4 C5 C6 121.5(3) . . ?
N4 C6 C5 109.8(3) . . ?
N4 C6 H6A 109.7 . . ?
C5 C6 H6A 109.7 . . ?
N4 C6 H6B 109.7 . . ?
C5 C6 H6B 109.7 . . ?
H6A C6 H6B 108.2 . . ?
C8 C7 N2 122.7(5) . . ?
C8 C7 H7A 118.6 . . ?
N2 C7 H7A 118.6 . . ?
C7 C8 C9 119.4(6) . . ?
C7 C8 H8A 120.3 . . ?
C9 C8 H8A 120.3 . . ?
C8 C9 C10 119.8(5) . . ?
C8 C9 H9A 120.1 . . ?
C10 C9 H9A 120.1 . . ?
C9 C10 C11 117.8(5) . . ?
C9 C10 H10A 121.1 . . ?
C11 C10 H10A 121.1 . . ?
N2 C11 C10 122.5(4) . . ?
N2 C11 C12 116.4(4) . . ?
C10 C11 C12 120.9(4) . . ?
N4 C12 C11 113.4(3) . . ?
N4 C12 H12A 108.9 . . ?
C11 C12 H12A 108.9 . . ?
N4 C12 H12B 108.9 . . ?
C11 C12 H12B 108.9 . . ?
H12A C12 H12B 107.7 . . ?
N3 C13 C14 122.6(4) . . ?
N3 C13 H13A 118.7 . . ?
C14 C13 H13A 118.7 . . ?
C13 C14 C15 118.6(4) . . ?
C13 C14 H14A 120.7 . . ?
C15 C14 H14A 120.7 . . ?
C14 C15 C16 120.1(4) . . ?
C14 C15 H15A 120.0 . . ?
C16 C15 H15A 120.0 . . ?
C15 C16 C17 117.8(4) . . ?
C15 C16 H16A 121.1 . . ?
C17 C16 H16A 121.1 . . ?
N3 C17 C16 122.9(3) . . ?
N3 C17 C18 115.8(3) . . ?
C16 C17 C18 121.3(3) . . ?
N4 C18 C17 111.7(3) . . ?
N4 C18 H18A 109.3 . . ?
C17 C18 H18A 109.3 . . ?
N4 C18 H18B 109.3 . . ?
C17 C18 H18B 109.3 . . ?
H18A C18 H18B 107.9 . . ?
N5 C19 S1 179.7(4) . . ?
N6 C20 S2 178.9(4) . . ?

loop_
_geom_bond_atom_site_label_1
_geom_bond_atom_site_label_2
_geom_bond_distance
_geom_bond_site_symmetry_2
_geom_bond_publ_flag
Fe1 N5 2.058(3) . ?
Fe1 N6 2.116(4) . ?
Fe1 N1 2.191(3) . ?
Fe1 N2 2.201(3) . ?
Fe1 N3 2.204(3) . ?
Fe1 N4 2.237(3) . ?
S1 C19 1.627(4) . ?
S2 C20 1.624(4) . ?
N1 C5 1.341(4) . ?
N1 C1 1.345(4) . ?
N2 C11 1.338(5) . ?
N2 C7 1.361(5) . ?
N3 C17 1.342(5) . ?
N3 C13 1.347(5) . ?
N4 C18 1.472(4) . ?
N4 C6 1.473(5) . ?
N4 C12 1.483(5) . ?
N5 C19 1.153(5) . ?
N6 C20 1.136(5) . ?
C1 C2 1.382(6) . ?
C1 H1A 0.9300 . ?
C2 C3 1.400(6) . ?
C2 H2A 0.9300 . ?
C3 C4 1.381(6) . ?
C3 H3A 0.9300 . ?
C4 C5 1.383(5) . ?
C4 H4A 0.9300 . ?
C5 C6 1.516(5) . ?
C6 H6A 0.9700 . ?
C6 H6B 0.9700 . ?
C7 C8 1.345(7) . ?
C7 H7A 0.9300 . ?
C8 C9 1.373(9) . ?
C8 H8A 0.9300 . ?
C9 C10 1.380(8) . ?
C9 H9A 0.9300 . ?
C10 C11 1.391(6) . ?
C10 H10A 0.9300 . ?
C11 C12 1.516(6) . ?
C12 H12A 0.9700 . ?
C12 H12B 0.9700 . ?
C13 C14 1.375(6) . ?
C13 H13A 0.9300 . ?
C14 C15 1.377(7) . ?
C14 H14A 0.9300 . ?
C15 C16 1.381(7) . ?
C15 H15A 0.9300 . ?
C16 C17 1.387(5) . ?
C16 H16A 0.9300 . ?
C17 C18 1.503(5) . ?
C18 H18A 0.9700 . ?
C18 H18B 0.9700 . ?

loop_
_geom_torsion_atom_site_label_1
_geom_torsion_atom_site_label_2
_geom_torsion_atom_site_label_3
_geom_torsion_atom_site_label_4
_geom_torsion
_geom_torsion_site_symmetry_1
_geom_torsion_site_symmetry_2
_geom_torsion_site_symmetry_3
_geom_torsion_site_symmetry_4
_geom_torsion_publ_flag
N5 Fe1 N1 C5 -169.1(3) . . . . ?
N6 Fe1 N1 C5 -72.0(3) . . . . ?
N2 Fe1 N1 C5 96.7(3) . . . . ?
N3 Fe1 N1 C5 21.2(4) . . . . ?
N4 Fe1 N1 C5 19.7(3) . . . . ?
N5 Fe1 N1 C1 9.0(3) . . . . ?
N6 Fe1 N1 C1 106.1(3) . . . . ?
N2 Fe1 N1 C1 -85.2(3) . . . . ?
N3 Fe1 N1 C1 -160.7(3) . . . . ?
N4 Fe1 N1 C1 -162.3(3) . . . . ?
N5 Fe1 N2 C11 174.8(3) . . . . ?
N6 Fe1 N2 C11 30.1(7) . . . . ?
N1 Fe1 N2 C11 -82.2(3) . . . . ?
N3 Fe1 N2 C11 69.3(3) . . . . ?
N4 Fe1 N2 C11 -8.0(3) . . . . ?
N5 Fe1 N2 C7 14.5(4) . . . . ?
N6 Fe1 N2 C7 -130.1(6) . . . . ?
N1 Fe1 N2 C7 117.6(4) . . . . ?
N3 Fe1 N2 C7 -90.9(4) . . . . ?
N4 Fe1 N2 C7 -168.3(4) . . . . ?
N5 Fe1 N3 C17 176.0(3) . . . . ?
N6 Fe1 N3 C17 79.7(3) . . . . ?
N1 Fe1 N3 C17 -14.4(4) . . . . ?
N2 Fe1 N3 C17 -92.6(3) . . . . ?
N4 Fe1 N3 C17 -12.8(3) . . . . ?
N5 Fe1 N3 C13 -8.4(4) . . . . ?
N6 Fe1 N3 C13 -104.7(3) . . . . ?
N1 Fe1 N3 C13 161.2(3) . . . . ?
N2 Fe1 N3 C13 83.0(3) . . . . ?
N4 Fe1 N3 C13 162.8(4) . . . . ?
N5 Fe1 N4 C18 130.9(8) . . . . ?
N6 Fe1 N4 C18 -60.2(3) . . . . ?
N1 Fe1 N4 C18 -152.4(3) . . . . ?
N2 Fe1 N4 C18 112.3(3) . . . . ?
N3 Fe1 N4 C18 28.4(2) . . . . ?
N5 Fe1 N4 C6 -110.9(8) . . . . ?
N6 Fe1 N4 C6 58.1(2) . . . . ?
N1 Fe1 N4 C6 -34.1(2) . . . . ?
N2 Fe1 N4 C6 -129.5(2) . . . . ?
N3 Fe1 N4 C6 146.7(2) . . . . ?
N5 Fe1 N4 C12 9.8(9) . . . . ?
N6 Fe1 N4 C12 178.7(2) . . . . ?
N1 Fe1 N4 C12 86.5(2) . . . . ?
N2 Fe1 N4 C12 -8.8(2) . . . . ?
N3 Fe1 N4 C12 -92.7(2) . . . . ?
N6 Fe1 N5 C19 147(3) . . . . ?
N1 Fe1 N5 C19 -119(3) . . . . ?
N2 Fe1 N5 C19 -26(3) . . . . ?
N3 Fe1 N5 C19 56(3) . . . . ?
N4 Fe1 N5 C19 -45(3) . . . . ?
N5 Fe1 N6 C20 0.4(19) . . . . ?
N1 Fe1 N6 C20 -103.0(19) . . . . ?
N2 Fe1 N6 C20 144.8(17) . . . . ?
N3 Fe1 N6 C20 106.2(19) . . . . ?
N4 Fe1 N6 C20 -178.0(19) . . . . ?
C5 N1 C1 C2 2.2(6) . . . . ?
Fe1 N1 C1 C2 -175.8(3) . . . . ?
N1 C1 C2 C3 -2.3(7) . . . . ?
C1 C2 C3 C4 1.2(7) . . . . ?
C2 C3 C4 C5 -0.3(7) . . . . ?
C1 N1 C5 C4 -1.2(6) . . . . ?
Fe1 N1 C5 C4 177.1(3) . . . . ?
C1 N1 C5 C6 -178.8(3) . . . . ?
Fe1 N1 C5 C6 -0.6(4) . . . . ?
C3 C4 C5 N1 0.3(7) . . . . ?
C3 C4 C5 C6 177.8(4) . . . . ?
C18 N4 C6 C5 160.3(3) . . . . ?
C12 N4 C6 C5 -75.7(4) . . . . ?
Fe1 N4 C6 C5 44.2(3) . . . . ?
N1 C5 C6 N4 -30.5(5) . . . . ?
C4 C5 C6 N4 151.9(4) . . . . ?
C11 N2 C7 C8 -0.1(8) . . . . ?
Fe1 N2 C7 C8 159.5(5) . . . . ?
N2 C7 C8 C9 1.6(10) . . . . ?
C7 C8 C9 C10 -2.0(11) . . . . ?
C8 C9 C10 C11 1.0(10) . . . . ?
C7 N2 C11 C10 -1.0(7) . . . . ?
Fe1 N2 C11 C10 -162.6(4) . . . . ?
C7 N2 C11 C12 -174.7(4) . . . . ?
Fe1 N2 C11 C12 23.7(4) . . . . ?
C9 C10 C11 N2 0.5(8) . . . . ?
C9 C10 C11 C12 174.0(5) . . . . ?
C18 N4 C12 C11 -95.6(4) . . . . ?
C6 N4 C12 C11 140.7(3) . . . . ?
Fe1 N4 C12 C11 23.0(4) . . . . ?
N2 C11 C12 N4 -31.9(5) . . . . ?
C10 C11 C12 N4 154.3(4) . . . . ?
C17 N3 C13 C14 -0.9(7) . . . . ?
Fe1 N3 C13 C14 -176.3(4) . . . . ?
N3 C13 C14 C15 -0.3(8) . . . . ?
C13 C14 C15 C16 2.5(8) . . . . ?
C14 C15 C16 C17 -3.6(8) . . . . ?
C13 N3 C17 C16 -0.3(6) . . . . ?
Fe1 N3 C17 C16 175.7(3) . . . . ?
C13 N3 C17 C18 177.9(4) . . . . ?
Fe1 N3 C17 C18 -6.1(4) . . . . ?
C15 C16 C17 N3 2.5(7) . . . . ?
C15 C16 C17 C18 -175.6(5) . . . . ?
C6 N4 C18 C17 -156.3(3) . . . . ?
C12 N4 C18 C17 79.6(4) . . . . ?
Fe1 N4 C18 C17 -40.7(4) . . . . ?
N3 C17 C18 N4 32.5(5) . . . . ?
C16 C17 C18 N4 -149.2(4) . . . . ?
Fe1 N5 C19 S1 -124(91) . . . . ?
Fe1 N6 C20 S2 62(24) . . . . ?
